data_7039476
loop_
_publ_author_name
'Bessette, Andr\'e'
'Cibian, Mihaela'
'Ferreira, Janaina G.'
'DiMarco, Brian N.'
'B\'elanger, Francis'
'D\'esilets, Denis'
'Meyer, Gerald J.'
'Hanan, Garry S.'

_publ_section_title
;
 Azadipyrromethene cyclometalation in neutral Ru(II) complexes:
 photosensitizers with extended near-infrared absorption for solar energy
 conversion applications.
;
_journal_issue 26
_journal_name_full 'Dalton transactions (Cambridge, England : 2003)'
_journal_page_first 10563
_journal_page_last 10576
_journal_paper_doi 10.1039/c6dt00961a
_journal_volume 45
_journal_year 2016
_chemical_formula_moiety 'C47 H37 N5 O5 Ru, C6 H5 Cl'
_chemical_formula_sum 'C53 H42 Cl N5 O5 Ru'
_chemical_formula_weight 965.43
_space_group_crystal_system tetragonal
_space_group_IT_number 82
_space_group_name_Hall 'I -4'
_space_group_name_H-M_alt 'I -4'
_symmetry_space_group_name_Hall 'I -4'
_symmetry_space_group_name_H-M 'I -4'
_atom_sites_solution_hydrogens geom
_atom_sites_solution_primary direct
_audit_creation_date 2015-01-28
_audit_creation_method
;
Olex2 1.2
(compiled 2015.01.19 svn.r3143 for OlexSys, GUI svn.r4992)
;
_audit_update_record
;
2015-08-18 deposited with the CCDC.
2016-05-19 downloaded from the CCDC.
;
_cell_angle_alpha 90
_cell_angle_beta 90
_cell_angle_gamma 90
_cell_formula_units_Z 8
_cell_length_a 22.3944(5)
_cell_length_b 22.3944(5)
_cell_length_c 17.6264(4)
_cell_measurement_reflns_used 9915
_cell_measurement_temperature 150
_cell_measurement_theta_max 70.50
_cell_measurement_theta_min 3.19
_cell_volume 8839.8(3)
_computing_cell_refinement 'SAINT v8.34A (Bruker, 2013)'
_computing_data_collection 'APEX 2 (Bruker, 2013)'
_computing_data_reduction 'SAINT v8.34A (Bruker, 2013)'
_computing_molecular_graphics 'Olex2 (Dolomanov et al., 2009), ORTEP-3 (Farrugia, 2012)'
_computing_publication_material 'Olex2 (Dolomanov et al., 2009), publCIF (Westrip, 2010)'
_computing_structure_refinement 'XL (Sheldrick, 2008)'
_computing_structure_solution 'XT (Sheldrick, 2015)'
_diffrn_ambient_temperature 150
_diffrn_detector_area_resol_mean 8.3
_diffrn_measured_fraction_theta_full 1.000
_diffrn_measured_fraction_theta_max 0.999
_diffrn_measurement_device_type 'Bruker Microstar'
_diffrn_measurement_method \w
_diffrn_radiation_type CuK\a
_diffrn_radiation_wavelength 1.54178
_diffrn_reflns_av_R_equivalents 0.0498
_diffrn_reflns_av_unetI/netI 0.0275
_diffrn_reflns_Laue_measured_fraction_full 1.000
_diffrn_reflns_Laue_measured_fraction_max 0.999
_diffrn_reflns_limit_h_max 27
_diffrn_reflns_limit_h_min -27
_diffrn_reflns_limit_k_max 27
_diffrn_reflns_limit_k_min -26
_diffrn_reflns_limit_l_max 21
_diffrn_reflns_limit_l_min -21
_diffrn_reflns_number 93738
_diffrn_reflns_point_group_measured_fraction_full 0.994
_diffrn_reflns_point_group_measured_fraction_max 0.992
_diffrn_reflns_theta_full 67.679
_diffrn_reflns_theta_max 70.526
_diffrn_reflns_theta_min 2.790
_diffrn_source 'Rotating Anode'
_diffrn_standards_number 0
_exptl_absorpt_coefficient_mu 3.884
_exptl_absorpt_correction_T_max 0.7534
_exptl_absorpt_correction_T_min 0.6052
_exptl_absorpt_correction_type multi-scan
_exptl_absorpt_process_details
;
SADABS-2014/4 (Bruker,2014/4) was used for absorption correction.
wR2(int) was 0.0968 before and 0.0882 after correction.
The Ratio of minimum to maximum transmission is 0.8033.
The \l/2 correction factor is 0.00150.
;
_exptl_crystal_colour blue
_exptl_crystal_density_diffrn 1.451
_exptl_crystal_density_method 'not measured'
_exptl_crystal_description triangular
_exptl_crystal_F_000 3968
_exptl_crystal_recrystallization_method 'Re-crystallisation from solvent: '
_exptl_crystal_size_max 0.1
_exptl_crystal_size_mid 0.07
_exptl_crystal_size_min 0.05
_refine_diff_density_max 0.570
_refine_diff_density_min -0.412
_refine_diff_density_rms 0.062
_refine_ls_abs_structure_details
;
 Flack x determined using 3872 quotients [(I+)-(I-)]/[(I+)+(I-)]
 (Parsons, Flack and Wagner, Acta Cryst. B69 (2013) 249-259).
;
_refine_ls_abs_structure_Flack 0.030(2)
_refine_ls_extinction_method none
_refine_ls_goodness_of_fit_ref 1.051
_refine_ls_hydrogen_treatment constr
_refine_ls_matrix_type full
_refine_ls_number_parameters 590
_refine_ls_number_reflns 8397
_refine_ls_number_restraints 0
_refine_ls_restrained_S_all 1.051
_refine_ls_R_factor_all 0.0275
_refine_ls_R_factor_gt 0.0270
_refine_ls_shift/su_max 0.001
_refine_ls_shift/su_mean 0.000
_refine_ls_structure_factor_coef Fsqd
_refine_ls_weighting_details 'w=1/[\s^2^(Fo^2^)+(0.0510P)^2^+0.9300P] where P=(Fo^2^+2Fc^2^)/3'
_refine_ls_weighting_scheme calc
_refine_ls_wR_factor_gt 0.0689
_refine_ls_wR_factor_ref 0.0694
_reflns_Friedel_coverage 0.918
_reflns_Friedel_fraction_full 0.987
_reflns_Friedel_fraction_max 0.986
_reflns_number_gt 8238
_reflns_number_total 8397
_reflns_threshold_expression 'I > 2\s(I)'
_cod_data_source_file c6dt00961a2.cif
_cod_data_source_block jana46_mc
_cod_depositor_comments 'Adding full bibliography for 7039476--7039478.cif.'
_cod_original_cell_volume 8839.8(4)
_cod_database_code 7039476
_shelxl_version_number 2014/6
_shelx_space_group_comment
;
The symmetry employed for this shelxl refinement is uniquely defined
by the following loop, which should always be used as a source of
symmetry information in preference to the above space-group names.
They are only intended as comments.
;
_shelx_estimated_absorpt_t_max 0.829
_shelx_estimated_absorpt_t_min 0.697
_olex2_refinement_description
;
1. Fixed Uiso
 At 1.2 times of:
  All C(H) groups
 At 1.5 times of:
  All C(H,H,H) groups
2.a Aromatic/amide H refined with riding coordinates:
 C3(H3), C6(H6), C7(H7), C9(H9), C10(H10), C13(H13), C15(H15), C16(H16),
 C19(H19), C22(H22), C23(H23), C25(H25), C26(H26), C28(H28), C29(H29), C31(H31),
  C32(H32), C38(H38), C39(H39), C40(H40), C41(H41), C43(H43), C44(H44),
 C45(H45), C46(H46), C2S(H2S), C3S(H3S), C4S(H4S), C5S(H5S), C6S(H6S)
2.b Idealised Me refined as rotating group:
 C33(H33A,H33B,H33C), C34(H34A,H34B,H34C), C35(H35A,H35B,H35C), C36(H36A,H36B,
 H36C)
;
_olex2_submission_special_instructions 'No special instructions were received'

loop_
_space_group_symop_operation_xyz
'x, y, z'
'-x, -y, z'
'y, -x, -z'
'-y, x, -z'
'x+1/2, y+1/2, z+1/2'
'-x+1/2, -y+1/2, z+1/2'
'y+1/2, -x+1/2, -z+1/2'
'-y+1/2, x+1/2, -z+1/2'

loop_
_atom_site_label
_atom_site_type_symbol
_atom_site_fract_x
_atom_site_fract_y
_atom_site_fract_z
_atom_site_U_iso_or_equiv
_atom_site_adp_type
_atom_site_occupancy
_atom_site_site_symmetry_order
_atom_site_calc_flag
_atom_site_refinement_flags_posn
Ru01 Ru 0.73635(2) 0.39399(2) 0.45417(2) 0.02569(8) Uani 1 1 d .
O1 O 0.65103(15) 0.56064(13) 0.95636(18) 0.0544(7) Uani 1 1 d .
O2 O 0.62834(14) 0.50368(12) 0.21292(15) 0.0471(7) Uani 1 1 d .
O3 O 0.95769(11) 0.42377(12) 0.92646(14) 0.0388(6) Uani 1 1 d .
O4 O 0.81009(14) 0.16257(13) 0.28389(16) 0.0487(7) Uani 1 1 d .
O5 O 0.83308(12) 0.48108(12) 0.41726(17) 0.0452(6) Uani 1 1 d .
N1 N 0.70127(11) 0.44185(11) 0.54136(17) 0.0274(5) Uani 1 1 d .
N2 N 0.76235(12) 0.42118(11) 0.64973(15) 0.0277(5) Uani 1 1 d .
N3 N 0.78505(11) 0.34930(11) 0.54818(17) 0.0291(5) Uani 1 1 d .
N4 N 0.66772(11) 0.32786(11) 0.46083(17) 0.0276(5) Uani 1 1 d .
N5 N 0.74899(12) 0.34423(11) 0.35534(16) 0.0294(5) Uani 1 1 d .
C1 C 0.71732(14) 0.44844(13) 0.61598(18) 0.0272(6) Uani 1 1 d .
C2 C 0.67596(14) 0.49151(13) 0.64967(19) 0.0286(6) Uani 1 1 d .
C3 C 0.63805(14) 0.50898(14) 0.59239(19) 0.0288(6) Uani 1 1 d .
H3 H 0.6060 0.5365 0.5967 0.035 Uiso 1 1 calc R
C4 C 0.65582(14) 0.47805(13) 0.52541(19) 0.0281(6) Uani 1 1 d .
C5 C 0.67264(14) 0.51091(14) 0.7292(2) 0.0296(7) Uani 1 1 d .
C6 C 0.63975(17) 0.56143(17) 0.7485(2) 0.0410(8) Uani 1 1 d .
H6 H 0.6221 0.5843 0.7091 0.049 Uiso 1 1 calc R
C7 C 0.63182(17) 0.57962(18) 0.8228(2) 0.0423(8) Uani 1 1 d .
H7 H 0.6090 0.6143 0.8339 0.051 Uiso 1 1 calc R
C8 C 0.65731(17) 0.54685(17) 0.8807(2) 0.0390(8) Uani 1 1 d .
C9 C 0.6898(2) 0.49731(19) 0.8639(3) 0.0519(10) Uani 1 1 d .
H9 H 0.7074 0.4747 0.9037 0.062 Uiso 1 1 calc R
C10 C 0.6976(2) 0.47931(18) 0.7889(2) 0.0462(9) Uani 1 1 d .
H10 H 0.7205 0.4446 0.7784 0.055 Uiso 1 1 calc R
C11 C 0.63956(14) 0.48161(13) 0.4457(2) 0.0284(6) Uani 1 1 d .
C12 C 0.67747(14) 0.44849(13) 0.3958(2) 0.0286(6) Uani 1 1 d .
C13 C 0.67050(15) 0.45778(15) 0.3188(2) 0.0317(7) Uani 1 1 d .
H13 H 0.6959 0.4372 0.2845 0.038 Uiso 1 1 calc R
C14 C 0.62738(17) 0.49644(15) 0.2902(2) 0.0354(7) Uani 1 1 d .
C15 C 0.58730(15) 0.52518(15) 0.3387(2) 0.0360(8) Uani 1 1 d .
H15 H 0.5560 0.5493 0.3190 0.043 Uiso 1 1 calc R
C16 C 0.59430(15) 0.51756(14) 0.4168(2) 0.0318(7) Uani 1 1 d .
H16 H 0.5678 0.5372 0.4506 0.038 Uiso 1 1 calc R
C17 C 0.79481(14) 0.37756(13) 0.61791(18) 0.0272(6) Uani 1 1 d .
C18 C 0.84683(14) 0.35148(14) 0.65406(19) 0.0288(6) Uani 1 1 d .
C19 C 0.86703(14) 0.30780(15) 0.6046(2) 0.0318(7) Uani 1 1 d .
H19 H 0.9009 0.2829 0.6115 0.038 Uiso 1 1 calc R
C20 C 0.82762(14) 0.30731(13) 0.5420(2) 0.0303(6) Uani 1 1 d .
C21 C 0.87505(14) 0.36867(14) 0.72577(19) 0.0287(6) Uani 1 1 d .
C22 C 0.84308(15) 0.39297(15) 0.78714(19) 0.0316(7) Uani 1 1 d .
H22 H 0.8010 0.3972 0.7834 0.038 Uiso 1 1 calc R
C23 C 0.87149(15) 0.41077(15) 0.85251(19) 0.0327(7) Uani 1 1 d .
H23 H 0.8490 0.4272 0.8931 0.039 Uiso 1 1 calc R
C24 C 0.93360(14) 0.40475(14) 0.8594(2) 0.0312(6) Uani 1 1 d .
C25 C 0.96560(16) 0.37951(17) 0.8008(2) 0.0374(8) Uani 1 1 d .
H25 H 1.0075 0.3743 0.8054 0.045 Uiso 1 1 calc R
C26 C 0.93657(15) 0.36161(16) 0.7349(2) 0.0361(7) Uani 1 1 d .
H26 H 0.9592 0.3441 0.6950 0.043 Uiso 1 1 calc R
C27 C 0.82770(15) 0.26576(14) 0.47751(19) 0.0319(7) Uani 1 1 d .
C28 C 0.87525(17) 0.26260(17) 0.4275(2) 0.0391(8) Uani 1 1 d .
H28 H 0.9108 0.2842 0.4380 0.047 Uiso 1 1 calc R
C29 C 0.87151(16) 0.22813(17) 0.3623(2) 0.0408(8) Uani 1 1 d .
H29 H 0.9037 0.2273 0.3272 0.049 Uiso 1 1 calc R
C30 C 0.82043(17) 0.19497(15) 0.3487(2) 0.0375(7) Uani 1 1 d .
C31 C 0.77479(16) 0.19307(15) 0.4020(2) 0.0352(7) Uani 1 1 d .
H31 H 0.7415 0.1674 0.3948 0.042 Uiso 1 1 calc R
C32 C 0.77828(14) 0.22878(14) 0.4654(2) 0.0323(7) Uani 1 1 d .
H32 H 0.7467 0.2283 0.5014 0.039 Uiso 1 1 calc R
C33 C 0.6179(2) 0.6125(2) 0.9753(3) 0.0587(12) Uani 1 1 d .
H33A H 0.5773 0.6090 0.9551 0.088 Uiso 1 1 calc GR
H33B H 0.6373 0.6477 0.9533 0.088 Uiso 1 1 calc GR
H33C H 0.6162 0.6167 1.0306 0.088 Uiso 1 1 calc GR
C34 C 0.5818(3) 0.5377(3) 0.1782(3) 0.0700(15) Uani 1 1 d .
H34A H 0.5863 0.5363 0.1230 0.105 Uiso 1 1 calc GR
H34B H 0.5841 0.5792 0.1956 0.105 Uiso 1 1 calc GR
H34C H 0.5430 0.5208 0.1924 0.105 Uiso 1 1 calc GR
C35 C 1.02156(17) 0.42283(19) 0.9319(2) 0.0436(9) Uani 1 1 d .
H35A H 1.0387 0.4461 0.8902 0.065 Uiso 1 1 calc GR
H35B H 1.0357 0.3815 0.9288 0.065 Uiso 1 1 calc GR
H35C H 1.0339 0.4403 0.9805 0.065 Uiso 1 1 calc GR
C36 C 0.8480(2) 0.1734(2) 0.2208(3) 0.0593(12) Uani 1 1 d .
H36A H 0.8340 0.1503 0.1771 0.089 Uiso 1 1 calc GR
H36B H 0.8889 0.1614 0.2335 0.089 Uiso 1 1 calc GR
H36C H 0.8473 0.2161 0.2084 0.089 Uiso 1 1 calc GR
C37 C 0.66204(14) 0.29290(14) 0.39876(19) 0.0295(6) Uani 1 1 d .
C38 C 0.62194(16) 0.24555(15) 0.3973(2) 0.0346(7) Uani 1 1 d .
H38 H 0.6176 0.2220 0.3528 0.042 Uiso 1 1 calc R
C39 C 0.58817(16) 0.23282(14) 0.4614(2) 0.0377(7) Uani 1 1 d .
H39 H 0.5614 0.1999 0.4618 0.045 Uiso 1 1 calc R
C40 C 0.59415(16) 0.26877(15) 0.5248(2) 0.0357(7) Uani 1 1 d .
H40 H 0.5716 0.2611 0.5694 0.043 Uiso 1 1 calc R
C41 C 0.63401(15) 0.31645(14) 0.52148(19) 0.0304(7) Uani 1 1 d .
H41 H 0.6373 0.3420 0.5643 0.037 Uiso 1 1 calc R
C42 C 0.70385(15) 0.30586(14) 0.33726(18) 0.0294(6) Uani 1 1 d .
C43 C 0.69917(17) 0.28089(16) 0.2648(2) 0.0378(7) Uani 1 1 d .
H43 H 0.6667 0.2552 0.2529 0.045 Uiso 1 1 calc R
C44 C 0.7415(2) 0.29350(18) 0.2109(2) 0.0450(9) Uani 1 1 d .
H44 H 0.7385 0.2774 0.1612 0.054 Uiso 1 1 calc R
C45 C 0.78898(19) 0.33026(17) 0.2306(2) 0.0438(9) Uani 1 1 d .
H45 H 0.8198 0.3385 0.1951 0.053 Uiso 1 1 calc R
C46 C 0.79093(17) 0.35464(16) 0.3023(2) 0.0369(8) Uani 1 1 d .
H46 H 0.8234 0.3800 0.3149 0.044 Uiso 1 1 calc R
C47 C 0.79626(16) 0.44739(15) 0.43421(19) 0.0339(7) Uani 1 1 d .
Cl1S Cl 0.78821(9) 0.41709(9) 0.04525(11) 0.1001(5) Uani 1 1 d .
C1S C 0.8266(3) 0.4640(3) 0.1083(3) 0.0686(14) Uani 1 1 d .
C2S C 0.7976(3) 0.4820(2) 0.1725(3) 0.0723(16) Uani 1 1 d .
H2S H 0.7575 0.4702 0.1818 0.087 Uiso 1 1 calc R
C3S C 0.8282(4) 0.5179(3) 0.2240(4) 0.087(2) Uani 1 1 d .
H3S H 0.8092 0.5298 0.2698 0.104 Uiso 1 1 calc R
C4S C 0.8870(4) 0.5368(3) 0.2087(4) 0.090(2) Uani 1 1 d .
H4S H 0.9077 0.5615 0.2436 0.108 Uiso 1 1 calc R
C5S C 0.9135(3) 0.5192(3) 0.1434(5) 0.0883(18) Uani 1 1 d .
H5S H 0.9526 0.5327 0.1317 0.106 Uiso 1 1 calc R
C6S C 0.8838(3) 0.4812(3) 0.0928(4) 0.0818(17) Uani 1 1 d .
H6S H 0.9032 0.4674 0.0482 0.098 Uiso 1 1 calc R

loop_
_atom_site_aniso_label
_atom_site_aniso_U_11
_atom_site_aniso_U_22
_atom_site_aniso_U_33
_atom_site_aniso_U_23
_atom_site_aniso_U_13
_atom_site_aniso_U_12
Ru01 0.02598(13) 0.02351(12) 0.02756(12) -0.00099(9) 0.00047(9) 0.00202(8)
O1 0.0713(19) 0.0561(16) 0.0359(13) -0.0142(14) -0.0051(14) 0.0091(14)
O2 0.0652(18) 0.0431(14) 0.0330(13) 0.0037(11) -0.0109(12) 0.0087(13)
O3 0.0368(13) 0.0434(13) 0.0362(13) -0.0086(10) -0.0044(10) 0.0025(10)
O4 0.0536(16) 0.0518(16) 0.0409(15) -0.0189(12) 0.0076(12) -0.0086(13)
O5 0.0422(14) 0.0424(14) 0.0509(16) 0.0000(12) 0.0047(12) -0.0142(12)
N1 0.0260(12) 0.0241(11) 0.0321(13) -0.0024(11) -0.0024(11) 0.0018(9)
N2 0.0263(13) 0.0257(12) 0.0310(13) 0.0003(10) 0.0009(10) 0.0011(10)
N3 0.0291(12) 0.0270(12) 0.0312(13) -0.0003(11) -0.0019(11) 0.0038(10)
N4 0.0267(12) 0.0249(12) 0.0313(13) 0.0001(11) -0.0005(11) 0.0030(9)
N5 0.0322(13) 0.0262(12) 0.0297(13) -0.0001(11) 0.0029(11) 0.0038(10)
C1 0.0278(15) 0.0240(14) 0.0297(15) -0.0034(11) 0.0019(12) -0.0011(12)
C2 0.0278(15) 0.0245(14) 0.0336(16) 0.0002(12) 0.0029(12) -0.0001(11)
C3 0.0279(15) 0.0251(15) 0.0334(17) -0.0010(12) 0.0008(12) 0.0010(12)
C4 0.0254(14) 0.0215(14) 0.0374(18) 0.0027(12) 0.0018(12) -0.0002(11)
C5 0.0271(15) 0.0261(15) 0.0357(17) -0.0048(13) 0.0021(13) 0.0001(12)
C6 0.0414(19) 0.0413(19) 0.040(2) -0.0002(15) 0.0012(16) 0.0131(15)
C7 0.043(2) 0.043(2) 0.0411(19) -0.0071(16) 0.0040(16) 0.0114(16)
C8 0.0408(18) 0.0392(18) 0.0370(19) -0.0103(15) -0.0004(15) -0.0033(15)
C9 0.067(3) 0.050(2) 0.039(2) -0.0058(18) -0.0136(19) 0.018(2)
C10 0.058(2) 0.041(2) 0.039(2) -0.0090(16) -0.0081(17) 0.0204(18)
C11 0.0284(15) 0.0219(13) 0.0348(17) 0.0016(12) -0.0021(13) -0.0022(11)
C12 0.0263(15) 0.0232(14) 0.0362(16) 0.0012(13) -0.0015(12) -0.0034(12)
C13 0.0346(17) 0.0274(15) 0.0332(16) 0.0002(13) -0.0008(13) -0.0021(12)
C14 0.0413(19) 0.0306(16) 0.0342(18) 0.0013(13) -0.0073(14) -0.0054(14)
C15 0.0330(17) 0.0316(17) 0.043(2) 0.0032(14) -0.0082(14) 0.0020(13)
C16 0.0288(16) 0.0264(15) 0.0402(18) 0.0005(13) -0.0024(13) -0.0001(12)
C17 0.0275(15) 0.0251(14) 0.0289(15) 0.0011(12) -0.0010(12) -0.0001(12)
C18 0.0277(15) 0.0264(15) 0.0322(17) 0.0017(12) 0.0018(12) 0.0016(12)
C19 0.0271(15) 0.0326(16) 0.0357(17) -0.0031(13) -0.0016(13) 0.0058(12)
C20 0.0313(15) 0.0250(14) 0.0346(16) -0.0006(13) -0.0007(14) 0.0035(11)
C21 0.0277(15) 0.0271(15) 0.0313(16) 0.0019(12) -0.0014(12) 0.0012(12)
C22 0.0269(15) 0.0341(16) 0.0338(17) 0.0044(13) 0.0008(12) 0.0050(12)
C23 0.0351(16) 0.0326(16) 0.0304(16) 0.0028(13) 0.0050(13) 0.0065(13)
C24 0.0330(16) 0.0282(15) 0.0325(16) 0.0006(13) -0.0024(13) 0.0011(12)
C25 0.0263(16) 0.0440(19) 0.042(2) -0.0070(16) -0.0008(14) 0.0021(14)
C26 0.0292(17) 0.0421(18) 0.0369(18) -0.0080(15) 0.0003(13) 0.0069(14)
C27 0.0338(16) 0.0280(15) 0.0340(17) -0.0010(12) -0.0018(13) 0.0063(13)
C28 0.0360(18) 0.0381(19) 0.043(2) -0.0077(15) 0.0027(16) -0.0014(14)
C29 0.0337(17) 0.045(2) 0.044(2) -0.0063(17) 0.0083(15) 0.0017(15)
C30 0.0428(18) 0.0314(16) 0.0383(18) -0.0057(14) 0.0004(15) 0.0016(14)
C31 0.0354(17) 0.0308(16) 0.0393(18) -0.0010(14) -0.0016(14) 0.0012(13)
C32 0.0309(15) 0.0303(15) 0.0356(17) 0.0006(13) -0.0004(13) 0.0045(12)
C33 0.066(3) 0.065(3) 0.044(2) -0.022(2) 0.000(2) 0.012(2)
C34 0.083(4) 0.076(3) 0.050(3) 0.005(2) -0.027(3) 0.021(3)
C35 0.0390(19) 0.051(2) 0.041(2) -0.0074(16) -0.0094(15) -0.0006(16)
C36 0.062(3) 0.068(3) 0.048(2) -0.024(2) 0.016(2) -0.017(2)
C37 0.0296(15) 0.0255(15) 0.0333(16) 0.0002(13) -0.0023(13) 0.0060(12)
C38 0.0328(17) 0.0308(17) 0.0403(18) -0.0030(14) -0.0004(15) -0.0001(13)
C39 0.0332(16) 0.0285(15) 0.052(2) 0.0001(16) 0.0036(16) -0.0011(12)
C40 0.0337(17) 0.0340(17) 0.0393(19) 0.0036(14) 0.0071(13) 0.0018(13)
C41 0.0317(16) 0.0287(15) 0.0309(16) -0.0002(12) 0.0014(12) 0.0027(12)
C42 0.0343(16) 0.0249(15) 0.0291(16) 0.0006(12) -0.0019(12) 0.0056(12)
C43 0.0450(19) 0.0329(17) 0.0356(17) -0.0055(14) -0.0010(15) -0.0008(14)
C44 0.062(2) 0.043(2) 0.0301(18) -0.0049(15) 0.0047(17) 0.0023(18)
C45 0.055(2) 0.041(2) 0.0359(19) 0.0004(16) 0.0123(16) 0.0033(17)
C46 0.0407(19) 0.0328(18) 0.0372(18) -0.0011(14) 0.0100(15) -0.0007(15)
C47 0.0363(17) 0.0343(17) 0.0310(17) -0.0057(13) -0.0017(13) 0.0074(14)
Cl1S 0.1193(13) 0.1080(12) 0.0729(9) 0.0069(10) 0.0116(10) -0.0269(10)
C1S 0.083(4) 0.068(3) 0.054(3) 0.017(2) 0.014(3) 0.004(3)
C2S 0.086(4) 0.064(3) 0.067(3) 0.023(3) 0.028(3) 0.015(3)
C3S 0.135(6) 0.068(4) 0.057(3) 0.017(3) 0.022(4) 0.036(4)
C4S 0.118(6) 0.078(4) 0.074(4) 0.001(3) -0.013(4) 0.017(4)
C5S 0.066(4) 0.099(5) 0.099(5) 0.008(4) 0.002(3) 0.004(3)
C6S 0.074(4) 0.097(4) 0.074(4) 0.007(3) 0.020(3) 0.006(3)

loop_
_atom_type_symbol
_atom_type_description
_atom_type_scat_dispersion_real
_atom_type_scat_dispersion_imag
_atom_type_scat_source
C C 0.0181 0.0091 'International Tables Vol C Tables 4.2.6.8 and 6.1.1.4'
H H 0.0000 0.0000 'International Tables Vol C Tables 4.2.6.8 and 6.1.1.4'
Cl Cl 0.3639 0.7018 'International Tables Vol C Tables 4.2.6.8 and 6.1.1.4'
N N 0.0311 0.0180 'International Tables Vol C Tables 4.2.6.8 and 6.1.1.4'
O O 0.0492 0.0322 'International Tables Vol C Tables 4.2.6.8 and 6.1.1.4'
Ru Ru 0.0552 3.2960 'International Tables Vol C Tables 4.2.6.8 and 6.1.1.4'

loop_
_geom_angle_atom_site_label_1
_geom_angle_atom_site_label_2
_geom_angle_atom_site_label_3
_geom_angle
N1 Ru01 N3 82.14(11)
N1 Ru01 N4 92.63(10)
N1 Ru01 N5 164.88(10)
N1 Ru01 C12 79.55(13)
N4 Ru01 N3 89.99(10)
N5 Ru01 N3 108.38(10)
N5 Ru01 N4 76.90(10)
C12 Ru01 N3 161.57(12)
C12 Ru01 N4 88.72(11)
C12 Ru01 N5 89.21(12)
C47 Ru01 N1 94.83(12)
C47 Ru01 N3 94.46(13)
C47 Ru01 N4 171.77(13)
C47 Ru01 N5 95.10(12)
C47 Ru01 C12 89.21(14)
C8 O1 C33 117.7(3)
C14 O2 C34 118.4(4)
C24 O3 C35 116.6(3)
C30 O4 C36 117.4(3)
C1 N1 Ru01 132.9(2)
C4 N1 Ru01 117.2(2)
C4 N1 C1 109.7(3)
C1 N2 C17 124.2(3)
C17 N3 Ru01 121.9(2)
C20 N3 Ru01 127.1(2)
C20 N3 C17 106.0(3)
C37 N4 Ru01 115.1(2)
C41 N4 Ru01 125.7(2)
C41 N4 C37 119.0(3)
C42 N5 Ru01 115.5(2)
C46 N5 Ru01 125.6(2)
C46 N5 C42 117.6(3)
N1 C1 C2 107.1(3)
N2 C1 N1 125.6(3)
N2 C1 C2 127.3(3)
C1 C2 C5 127.9(3)
C3 C2 C1 106.3(3)
C3 C2 C5 125.8(3)
C2 C3 H3 126.4
C2 C3 C4 107.3(3)
C4 C3 H3 126.4
N1 C4 C3 109.5(3)
N1 C4 C11 115.4(3)
C3 C4 C11 134.7(3)
C6 C5 C2 120.0(3)
C10 C5 C2 123.6(3)
C10 C5 C6 116.3(3)
C5 C6 H6 118.7
C7 C6 C5 122.6(4)
C7 C6 H6 118.7
C6 C7 H7 120.3
C8 C7 C6 119.4(3)
C8 C7 H7 120.3
O1 C8 C7 123.7(3)
C9 C8 O1 116.7(4)
C9 C8 C7 119.6(3)
C8 C9 H9 119.7
C8 C9 C10 120.7(4)
C10 C9 H9 119.7
C5 C10 C9 121.5(3)
C5 C10 H10 119.3
C9 C10 H10 119.3
C12 C11 C4 114.7(3)
C16 C11 C4 124.6(3)
C16 C11 C12 120.5(3)
C11 C12 Ru01 112.2(2)
C13 C12 Ru01 130.5(3)
C13 C12 C11 117.3(3)
C12 C13 H13 119.1
C12 C13 C14 121.9(3)
C14 C13 H13 119.1
O2 C14 C13 115.0(3)
O2 C14 C15 124.3(3)
C13 C14 C15 120.7(3)
C14 C15 H15 120.8
C16 C15 C14 118.4(3)
C16 C15 H15 120.8
C11 C16 C15 120.9(3)
C11 C16 H16 119.5
C15 C16 H16 119.5
N2 C17 N3 127.8(3)
N2 C17 C18 123.0(3)
N3 C17 C18 109.2(3)
C17 C18 C21 128.3(3)
C19 C18 C17 105.6(3)
C19 C18 C21 126.0(3)
C18 C19 H19 126.5
C18 C19 C20 107.0(3)
C20 C19 H19 126.5
N3 C20 C19 112.0(3)
N3 C20 C27 120.4(3)
C19 C20 C27 127.5(3)
C22 C21 C18 123.1(3)
C26 C21 C18 119.7(3)
C26 C21 C22 117.2(3)
C21 C22 H22 119.3
C23 C22 C21 121.4(3)
C23 C22 H22 119.3
C22 C23 H23 119.9
C22 C23 C24 120.3(3)
C24 C23 H23 119.9
O3 C24 C23 115.9(3)
O3 C24 C25 124.8(3)
C25 C24 C23 119.3(3)
C24 C25 H25 119.9
C24 C25 C26 120.1(3)
C26 C25 H25 119.9
C21 C26 H26 119.2
C25 C26 C21 121.7(3)
C25 C26 H26 119.2
C28 C27 C20 121.7(3)
C28 C27 C32 118.8(3)
C32 C27 C20 119.5(3)
C27 C28 H28 119.7
C27 C28 C29 120.6(3)
C29 C28 H28 119.7
C28 C29 H29 120.3
C30 C29 C28 119.4(3)
C30 C29 H29 120.3
O4 C30 C29 124.5(3)
O4 C30 C31 115.0(3)
C29 C30 C31 120.5(3)
C30 C31 H31 120.3
C32 C31 C30 119.3(3)
C32 C31 H31 120.3
C27 C32 H32 119.6
C31 C32 C27 120.8(3)
C31 C32 H32 119.6
O1 C33 H33A 109.5
O1 C33 H33B 109.5
O1 C33 H33C 109.5
H33A C33 H33B 109.5
H33A C33 H33C 109.5
H33B C33 H33C 109.5
O2 C34 H34A 109.5
O2 C34 H34B 109.5
O2 C34 H34C 109.5
H34A C34 H34B 109.5
H34A C34 H34C 109.5
H34B C34 H34C 109.5
O3 C35 H35A 109.5
O3 C35 H35B 109.5
O3 C35 H35C 109.5
H35A C35 H35B 109.5
H35A C35 H35C 109.5
H35B C35 H35C 109.5
O4 C36 H36A 109.5
O4 C36 H36B 109.5
O4 C36 H36C 109.5
H36A C36 H36B 109.5
H36A C36 H36C 109.5
H36B C36 H36C 109.5
N4 C37 C38 121.2(3)
N4 C37 C42 115.2(3)
C38 C37 C42 123.5(3)
C37 C38 H38 120.2
C39 C38 C37 119.6(3)
C39 C38 H38 120.2
C38 C39 H39 120.5
C40 C39 C38 119.0(3)
C40 C39 H39 120.5
C39 C40 H40 120.8
C39 C40 C41 118.3(3)
C41 C40 H40 120.8
N4 C41 C40 122.9(3)
N4 C41 H41 118.5
C40 C41 H41 118.5
N5 C42 C37 115.2(3)
N5 C42 C43 121.4(3)
C43 C42 C37 123.4(3)
C42 C43 H43 120.1
C44 C43 C42 119.9(3)
C44 C43 H43 120.1
C43 C44 H44 120.7
C43 C44 C45 118.6(3)
C45 C44 H44 120.7
C44 C45 H45 120.4
C46 C45 C44 119.3(4)
C46 C45 H45 120.4
N5 C46 C45 123.1(4)
N5 C46 H46 118.4
C45 C46 H46 118.4
O5 C47 Ru01 176.0(3)
C2S C1S Cl1S 118.0(5)
C2S C1S C6S 122.0(6)
C6S C1S Cl1S 120.0(5)
C1S C2S H2S 120.8
C1S C2S C3S 118.5(6)
C3S C2S H2S 120.8
C2S C3S H3S 119.7
C2S C3S C4S 120.5(6)
C4S C3S H3S 119.7
C3S C4S H4S 120.5
C5S C4S C3S 119.0(7)
C5S C4S H4S 120.5
C4S C5S H5S 119.7
C4S C5S C6S 120.6(7)
C6S C5S H5S 119.7
C1S C6S C5S 119.3(6)
C1S C6S H6S 120.4
C5S C6S H6S 120.4

loop_
_geom_bond_atom_site_label_1
_geom_bond_atom_site_label_2
_geom_bond_distance
Ru01 N1 2.032(3)
Ru01 N3 2.222(3)
Ru01 N4 2.138(3)
Ru01 N5 2.087(3)
Ru01 C12 2.071(3)
Ru01 C47 1.831(4)
O1 C8 1.376(5)
O1 C33 1.419(5)
O2 C14 1.372(4)
O2 C34 1.428(5)
O3 C24 1.367(4)
O3 C35 1.434(5)
O4 C30 1.374(4)
O4 C36 1.420(5)
O5 C47 1.157(4)
N1 C1 1.372(4)
N1 C4 1.331(4)
N2 C1 1.320(4)
N2 C17 1.341(4)
N3 C17 1.400(4)
N3 C20 1.343(4)
N4 C37 1.351(4)
N4 C41 1.333(4)
N5 C42 1.364(4)
N5 C46 1.346(5)
C1 C2 1.463(4)
C2 C3 1.376(5)
C2 C5 1.470(5)
C3 H3 0.9500
C3 C4 1.425(5)
C4 C11 1.454(5)
C5 C6 1.392(5)
C5 C10 1.386(5)
C6 H6 0.9500
C6 C7 1.383(5)
C7 H7 0.9500
C7 C8 1.380(6)
C8 C9 1.360(6)
C9 H9 0.9500
C9 C10 1.393(6)
C10 H10 0.9500
C11 C12 1.430(5)
C11 C16 1.391(5)
C12 C13 1.381(5)
C13 H13 0.9500
C13 C14 1.392(5)
C14 C15 1.396(5)
C15 H15 0.9500
C15 C16 1.395(5)
C16 H16 0.9500
C17 C18 1.451(4)
C18 C19 1.386(5)
C18 C21 1.465(5)
C19 H19 0.9500
C19 C20 1.412(5)
C20 C27 1.470(5)
C21 C22 1.407(5)
C21 C26 1.396(5)
C22 H22 0.9500
C22 C23 1.375(5)
C23 H23 0.9500
C23 C24 1.403(5)
C24 C25 1.379(5)
C25 H25 0.9500
C25 C26 1.390(5)
C26 H26 0.9500
C27 C28 1.384(5)
C27 C32 1.399(5)
C28 H28 0.9500
C28 C29 1.387(5)
C29 H29 0.9500
C29 C30 1.385(5)
C30 C31 1.389(5)
C31 H31 0.9500
C31 C32 1.376(5)
C32 H32 0.9500
C33 H33A 0.9800
C33 H33B 0.9800
C33 H33C 0.9800
C34 H34A 0.9800
C34 H34B 0.9800
C34 H34C 0.9800
C35 H35A 0.9800
C35 H35B 0.9800
C35 H35C 0.9800
C36 H36A 0.9800
C36 H36B 0.9800
C36 H36C 0.9800
C37 C38 1.390(5)
C37 C42 1.461(5)
C38 H38 0.9500
C38 C39 1.389(6)
C39 H39 0.9500
C39 C40 1.383(5)
C40 H40 0.9500
C40 C41 1.393(5)
C41 H41 0.9500
C42 C43 1.398(5)
C43 H43 0.9500
C43 C44 1.372(6)
C44 H44 0.9500
C44 C45 1.388(6)
C45 H45 0.9500
C45 C46 1.377(6)
C46 H46 0.9500
Cl1S C1S 1.755(7)
C1S C2S 1.365(8)
C1S C6S 1.365(9)
C2S H2S 0.9500
C2S C3S 1.393(10)
C3S H3S 0.9500
C3S C4S 1.410(11)
C4S H4S 0.9500
C4S C5S 1.353(10)
C5S H5S 0.9500
C5S C6S 1.402(10)
C6S H6S 0.9500

loop_
_geom_torsion_atom_site_label_1
_geom_torsion_atom_site_label_2
_geom_torsion_atom_site_label_3
_geom_torsion_atom_site_label_4
_geom_torsion
Ru01 N1 C1 N2 -1.9(5)
Ru01 N1 C1 C2 177.3(2)
Ru01 N1 C4 C3 -178.5(2)
Ru01 N1 C4 C11 -3.9(3)
Ru01 N3 C17 N2 25.6(4)
Ru01 N3 C17 C18 -155.4(2)
Ru01 N3 C20 C19 153.1(2)
Ru01 N3 C20 C27 -29.7(4)
Ru01 N4 C37 C38 175.7(2)
Ru01 N4 C37 C42 0.2(3)
Ru01 N4 C41 C40 -173.3(2)
Ru01 N5 C42 C37 -16.3(3)
Ru01 N5 C42 C43 164.2(3)
Ru01 N5 C46 C45 -164.1(3)
Ru01 C12 C13 C14 179.4(2)
O1 C8 C9 C10 178.8(4)
O2 C14 C15 C16 -174.9(3)
O3 C24 C25 C26 179.9(3)
O4 C30 C31 C32 -173.5(3)
N1 C1 C2 C3 -1.0(3)
N1 C1 C2 C5 176.3(3)
N1 C4 C11 C12 -3.8(4)
N1 C4 C11 C16 -178.7(3)
N2 C1 C2 C3 178.1(3)
N2 C1 C2 C5 -4.5(5)
N2 C17 C18 C19 178.9(3)
N2 C17 C18 C21 -3.9(5)
N3 C17 C18 C19 -0.1(4)
N3 C17 C18 C21 177.1(3)
N3 C20 C27 C28 120.0(4)
N3 C20 C27 C32 -59.2(4)
N4 C37 C38 C39 -1.8(5)
N4 C37 C42 N5 10.5(4)
N4 C37 C42 C43 -170.0(3)
N5 C42 C43 C44 2.0(5)
C1 N1 C4 C3 -2.6(3)
C1 N1 C4 C11 171.9(3)
C1 N2 C17 N3 -5.9(5)
C1 N2 C17 C18 175.2(3)
C1 C2 C3 C4 -0.5(3)
C1 C2 C5 C6 165.8(3)
C1 C2 C5 C10 -18.5(5)
C2 C3 C4 N1 1.9(4)
C2 C3 C4 C11 -171.2(3)
C2 C5 C6 C7 175.7(4)
C2 C5 C10 C9 -175.6(4)
C3 C2 C5 C6 -17.3(5)
C3 C2 C5 C10 158.3(4)
C3 C4 C11 C12 168.9(3)
C3 C4 C11 C16 -5.9(6)
C4 N1 C1 N2 -176.9(3)
C4 N1 C1 C2 2.3(3)
C4 C11 C12 Ru01 9.3(3)
C4 C11 C12 C13 -169.7(3)
C4 C11 C16 C15 170.4(3)
C5 C2 C3 C4 -177.9(3)
C5 C6 C7 C8 0.1(6)
C6 C5 C10 C9 0.2(6)
C6 C7 C8 O1 -178.7(4)
C6 C7 C8 C9 0.1(6)
C7 C8 C9 C10 0.0(7)
C8 C9 C10 C5 -0.1(7)
C10 C5 C6 C7 -0.2(6)
C11 C12 C13 C14 -1.8(5)
C12 C11 C16 C15 -4.2(5)
C12 C13 C14 O2 176.3(3)
C12 C13 C14 C15 -3.2(5)
C13 C14 C15 C16 4.5(5)
C14 C15 C16 C11 -0.8(5)
C16 C11 C12 Ru01 -175.6(2)
C16 C11 C12 C13 5.4(4)
C17 N2 C1 N1 -8.2(5)
C17 N2 C1 C2 172.8(3)
C17 N3 C20 C19 -2.0(4)
C17 N3 C20 C27 175.2(3)
C17 C18 C19 C20 -1.1(4)
C17 C18 C21 C22 30.8(5)
C17 C18 C21 C26 -148.6(3)
C18 C19 C20 N3 1.9(4)
C18 C19 C20 C27 -175.0(3)
C18 C21 C22 C23 -177.4(3)
C18 C21 C26 C25 177.4(3)
C19 C18 C21 C22 -152.6(3)
C19 C18 C21 C26 28.0(5)
C19 C20 C27 C28 -63.3(5)
C19 C20 C27 C32 117.5(4)
C20 N3 C17 N2 -177.7(3)
C20 N3 C17 C18 1.2(3)
C20 C27 C28 C29 -172.6(3)
C20 C27 C32 C31 174.5(3)
C21 C18 C19 C20 -178.3(3)
C21 C22 C23 C24 -0.3(5)
C22 C21 C26 C25 -2.0(5)
C22 C23 C24 O3 179.9(3)
C22 C23 C24 C25 -1.5(5)
C23 C24 C25 C26 1.5(5)
C24 C25 C26 C21 0.3(6)
C26 C21 C22 C23 2.0(5)
C27 C28 C29 C30 -2.3(6)
C28 C27 C32 C31 -4.8(5)
C28 C29 C30 O4 175.3(4)
C28 C29 C30 C31 -4.1(6)
C29 C30 C31 C32 5.9(5)
C30 C31 C32 C27 -1.5(5)
C32 C27 C28 C29 6.7(5)
C33 O1 C8 C7 -1.9(6)
C33 O1 C8 C9 179.3(4)
C34 O2 C14 C13 173.6(4)
C34 O2 C14 C15 -6.9(6)
C35 O3 C24 C23 -174.7(3)
C35 O3 C24 C25 6.9(5)
C36 O4 C30 C29 -13.5(6)
C36 O4 C30 C31 165.9(4)
C37 N4 C41 C40 1.9(5)
C37 C38 C39 C40 1.7(5)
C37 C42 C43 C44 -177.5(3)
C38 C37 C42 N5 -164.9(3)
C38 C37 C42 C43 14.6(5)
C38 C39 C40 C41 0.0(5)
C39 C40 C41 N4 -1.9(5)
C41 N4 C37 C38 -0.1(4)
C41 N4 C37 C42 -175.6(3)
C42 N5 C46 C45 2.5(5)
C42 C37 C38 C39 173.4(3)
C42 C43 C44 C45 1.2(6)
C43 C44 C45 C46 -2.4(6)
C44 C45 C46 N5 0.6(6)
C46 N5 C42 C37 175.8(3)
C46 N5 C42 C43 -3.7(5)
Cl1S C1S C2S C3S 178.3(4)
Cl1S C1S C6S C5S 179.3(5)
C1S C2S C3S C4S 2.1(8)
C2S C1S C6S C5S -1.2(9)
C2S C3S C4S C5S -0.4(9)
C3S C4S C5S C6S -2.1(10)
C4S C5S C6S C1S 2.9(10)
C6S C1S C2S C3S -1.2(8)
